data_7708275
loop_
_publ_author_name
'Steinke, Felix'
'Javed, Ali'
'W\"ohlbrandt, Stephan'
'Tiemann, Michael'
'Stock, Norbert'

_publ_section_title
;
 New isoreticular phosphonate MOFs based on a tetratopic linker
;
_journal_name_full 'Dalton Transactions'
_journal_paper_doi 10.1039/D1DT02610K
_journal_year 2021
_chemical_formula_moiety 'C52 Al4 O28 P8, 9.64(O)'
_chemical_formula_sum 'C52 Al4 O37.64 P8'
_chemical_formula_weight 1582.44
_space_group_IT_number 15
_space_group_name_Hall '-C 2yc'
_space_group_name_H-M_alt 'C 1 2/c 1'
_symmetry_cell_setting monoclinic
_symmetry_space_group_name_Hall '-C 2yc'
_symmetry_space_group_name_H-M 'C 1 2/c 1'
_audit_update_record
;
2021-08-05 deposited with the CCDC.	2021-09-07 downloaded from the CCDC.
;
_cell_angle_alpha 90
_cell_angle_beta 77.430(7)
_cell_angle_gamma 90
_cell_formula_units_Z 2
_cell_length_a 23.960(2)
_cell_length_b 5.0811(4)
_cell_length_c 27.877(4)
_cell_measurement_temperature 293.15
_cell_volume 3312.5(6)
_diffrn_ambient_temperature 293.15
_diffrn_measurement_device_type 'STOE Stadi P Cu Ka1'
_diffrn_radiation_probe x-ray
_diffrn_radiation_type CuKa
_diffrn_radiation_wavelength 1.540598
_exptl_crystal_density_diffrn 1.587
_pd_char_colour white
_pd_proc_ls_prof_R_factor 0.0383
_pd_proc_ls_prof_wR_expected 0.0376
_pd_proc_ls_prof_wR_factor 0.0500
_refine_ls_goodness_of_fit_all 1.33019
_refine_ls_R_I_factor 0.0208
_cod_data_source_file d1dt02610k3.cif
_cod_data_source_block Al-CAU-53
_cod_original_sg_symbol_H-M 'C 2/c'
_cod_original_formula_sum '	C52 Al4 O37.64 P8'
_cod_database_code 7708275

loop_
_symmetry_equiv_pos_as_xyz
'x, y, z '
'-x, y, -z+1/2 '
'x, -y, z+1/2 '
'-x, -y, -z '
'x+1/2, y+1/2, z '
'-x+1/2, y+1/2, -z+1/2 '
'x+1/2, -y+1/2, z+1/2 '
'-x+1/2, -y+1/2, -z '

loop_
_atom_site_label
_atom_site_type_symbol
_atom_site_symmetry_multiplicity
_atom_site_fract_x
_atom_site_fract_y
_atom_site_fract_z
_atom_site_occupancy
_atom_site_B_iso_or_equiv
Al1 Al 8 0.3347(11) 0.005(6) 0.0189(11) 1 0.2(6)
O01 O 8 0.4122(13) 0.047(8) -0.0192(12) 1 0.2(6)
O02 O 8 0.254(2) 0.041(13) 0.2522(11) 0.77(2) 0.2(12)
O03 O 8 0.4903(17) 0.685(5) 0.0108(15) 1 0.2(12)
O04 O 8 0.274(2) 0.299(10) 0.334(3) 0.60(3) 0.2(12)
P21 P 8 0.3051(9) 0.482(6) 0.4520(7) 1 1.0(3)
O21 O 8 0.309(2) 0.192(11) 0.4709(18) 1 1.0(3)
O22 O 8 0.2430(19) 0.509(12) 0.4424(13) 1 1.0(3)
O23 O 8 0.3105(15) 0.692(10) 0.4906(18) 1 1.0(3)
O13 O 8 0.2863(17) 0.564(8) 0.1107(16) 1 1.0(3)
O11 O 8 0.3564(18) 0.213(8) 0.0671(13) 1 1.0(3)
O12 O 8 0.3682(16) 0.710(8) 0.0439(15) 1 1.0(3)
P11 P 8 0.3482(7) 0.508(5) 0.0846(7) 1 1.0(3)
C01 C 8 0.47111(14) 0.610(3) 0.252988(15) 1 1.0(3)
C24 C 8 0.3612(6) 0.502(3) 0.3955(6) 1 1.0(3)
C25 C 8 0.3562(6) 0.336(3) 0.3568(4) 1 1.0(3)
C26 C 8 0.3919(4) 0.371(3) 0.3106(4) 1 1.0(3)
C21 C 8 0.4325(3) 0.572(3) 0.3031(4) 1 1.0(3)
C22 C 8 0.4374(3) 0.738(3) 0.3417(4) 1 1.0(3)
C23 C 8 0.4018(4) 0.703(3) 0.3879(6) 1 1.0(3)
C11 C 8 0.4417(3) 0.576(3) 0.2107(3) 1 1.0(3)
C12 C 8 0.4672(2) 0.425(3) 0.1701(4) 1 1.0(3)
C13 C 8 0.4400(3) 0.394(3) 0.1310(5) 1 1.0(3)
C14 C 8 0.3873(5) 0.513(3) 0.1326(5) 1 1.0(3)
C15 C 8 0.3618(6) 0.664(3) 0.1733(3) 1 1.0(3)
C16 C 8 0.3889(5) 0.695(3) 0.2123(3) 1 1.0(3)

loop_
_geom_angle_atom_site_label_1
_geom_angle_atom_site_label_2
_geom_angle_atom_site_label_3
_geom_angle
_geom_angle_site_symmetry_1
_geom_angle_site_symmetry_2
_geom_angle_site_symmetry_3
O23 Al1 O11 90(2) 3_564 1_555 1_555
O21 Al1 O23 88(3) 3_554 1_555 3_564
O21 Al1 O11 176(2) 3_554 1_555 1_555
O12 Al1 O21 94(2) 1_545 1_555 3_554
O12 Al1 O23 173(2) 1_545 1_555 3_564
O12 Al1 O11 89(2) 1_545 1_555 1_555
O22 Al1 O12 104(2) 6_545 1_555 1_545
O22 Al1 O21 89(2) 6_545 1_555 3_554
O22 Al1 O23 83(2) 6_545 1_555 3_564
O22 Al1 O11 89(2) 6_545 1_555 1_555
O01 Al1 O22 173(3) 1_555 1_555 6_545
O01 Al1 O12 81.9(19) 1_555 1_555 1_545
O01 Al1 O21 95(2) 1_555 1_555 3_554
O01 Al1 O23 91(2) 1_555 1_555 3_564
O01 Al1 O11 87.0(19) 1_555 1_555 1_555
P11 Al1 O01 101.5(16) 1_545 1_555 1_555
P11 Al1 O22 83.9(18) 1_545 1_555 6_545
P11 Al1 O12 19.7(11) 1_545 1_555 1_545
P11 Al1 O21 94.5(19) 1_545 1_555 3_554
P11 Al1 O23 166.7(16) 1_545 1_555 3_564
P11 Al1 O11 87.5(17) 1_545 1_555 1_555
O12 O01 Al1 48.4(14) 1_545 1_555 1_555
O11 O01 O12 61.6(14) 1_555 1_555 1_545
O11 O01 Al1 45.4(14) 1_555 1_555 1_555
O23 O01 O11 59.2(15) 3_564 1_555 1_555
O23 O01 O12 91.8(15) 3_564 1_555 1_545
O23 O01 Al1 43.4(14) 3_564 1_555 1_555
O03 O01 O23 120.3(19) 4_665 1_555 3_564
O03 O01 O11 92.0(17) 4_665 1_555 1_555
O03 O01 O12 120.6(18) 4_665 1_555 1_545
O03 O01 Al1 137(2) 4_665 1_555 1_555
O21 O01 O03 176(2) 3_554 1_555 4_665
O21 O01 O23 55.8(16) 3_554 1_555 3_564
O21 O01 O11 86.9(15) 3_554 1_555 1_555
O21 O01 O12 62.2(16) 3_554 1_555 1_545
O21 O01 Al1 41.5(15) 3_554 1_555 1_555
O03 O01 O21 113.2(19) 1_545 1_555 3_554
O03 O01 O03 70.9(12) 1_545 1_555 4_665
O03 O01 O23 154.6(17) 1_545 1_555 3_564
O03 O01 O11 99.9(16) 1_545 1_555 1_555
O03 O01 O12 64.0(14) 1_545 1_555 1_545
O03 O01 Al1 112.0(19) 1_545 1_555 1_555
C23 O01 O03 135.9(13) 3_564 1_555 1_545
C23 O01 O21 81.7(14) 3_564 1_555 3_554
C23 O01 O03 95.6(13) 3_564 1_555 4_665
C23 O01 O23 68.6(13) 3_564 1_555 3_564
C23 O01 O11 123.0(17) 3_564 1_555 1_555
C23 O01 O12 143.7(17) 3_564 1_555 1_545
C23 O01 Al1 106.0(16) 3_564 1_555 1_555
O02 O02 O02 169(5) 6_545 1_555 6_555
O04 O02 O02 123(2) 1_555 1_555 6_545
O04 O02 O02 66(2) 1_555 1_555 6_555
O04 O02 O04 176(2) 6_545 1_555 1_555
O04 O02 O02 60(2) 6_545 1_555 6_545
O04 O02 O02 110(3) 6_545 1_555 6_555
C15 O02 O04 107.8(18) 6_545 1_555 6_545
C15 O02 O04 69.1(13) 6_545 1_555 1_555
C15 O02 O02 100(2) 6_545 1_555 6_545
C15 O02 O02 77(2) 6_545 1_555 6_555
O01 O03 O03 110(3) 4_665 1_555 4_665
O12 O03 O01 140.6(16) 1_555 1_555 4_665
O12 O03 O03 107(3) 1_555 1_555 4_665
O01 O03 O12 51.9(12) 1_565 1_555 1_555
O01 O03 O01 109.1(12) 1_565 1_555 4_665
O01 O03 O03 130(3) 1_565 1_555 4_665
C25 O04 O13 109(3) 1_555 1_555 6_545
O02 O04 C25 127(2) 1_555 1_555 1_555
O02 O04 O13 97(2) 1_555 1_555 6_545
C26 O04 O02 102(2) 1_555 1_555 1_555
C26 O04 C25 29.5(7) 1_555 1_555 1_555
C26 O04 O13 135(3) 1_555 1_555 6_545
O02 O04 C26 98.7(19) 6_555 1_555 1_555
O02 O04 O02 53.5(12) 6_555 1_555 1_555
O02 O04 C25 125(2) 6_555 1_555 1_555
O02 O04 O13 125(3) 6_555 1_555 6_545
O22 O04 O02 127(2) 1_555 1_555 6_555
O22 O04 C26 101(2) 1_555 1_555 1_555
O22 O04 O02 156(2) 1_555 1_555 1_555
O22 O04 C25 74(2) 1_555 1_555 1_555
O22 O04 O13 62(2) 1_555 1_555 6_545
C24 O04 O22 53.9(14) 1_555 1_555 1_555
C24 O04 O02 127(2) 1_555 1_555 6_555
C24 O04 C26 47.4(10) 1_555 1_555 1_555
C24 O04 O02 149(2) 1_555 1_555 1_555
C24 O04 C25 22.4(7) 1_555 1_555 1_555
C24 O04 O13 102(3) 1_555 1_555 6_545
O22 P21 O23 107(3) 1_555 1_555 1_555
O21 P21 O22 105(3) 1_555 1_555 1_555
O21 P21 O23 113(3) 1_555 1_555 1_555
C24 P21 O21 105(2) 1_555 1_555 1_555
C24 P21 O22 113.1(17) 1_555 1_555 1_555
C24 P21 O23 114(2) 1_555 1_555 1_555
C25 P21 C24 26.5(4) 1_555 1_555 1_555
C25 P21 O21 91(2) 1_555 1_555 1_555
C25 P21 O22 95.6(16) 1_555 1_555 1_555
C25 P21 O23 140.3(19) 1_555 1_555 1_555
C23 P21 C25 51.1(3) 1_555 1_555 1_555
C23 P21 C24 24.8(4) 1_555 1_555 1_555
C23 P21 O21 119.0(19) 1_555 1_555 1_555
C23 P21 O22 122.3(19) 1_555 1_555 1_555
C23 P21 O23 89.3(17) 1_555 1_555 1_555
Al1 O21 P21 142(3) 3_555 1_555 1_555
O22 O21 Al1 154(3) 1_555 1_555 3_555
O22 O21 P21 37.5(18) 1_555 1_555 1_555
O23 O21 O22 58.6(19) 1_555 1_555 1_555
O23 O21 Al1 110(3) 1_555 1_555 3_555
O23 O21 P21 32.9(18) 1_555 1_555 1_555
O23 O21 O23 155(3) 1_545 1_555 1_555
O23 O21 O22 138(3) 1_545 1_555 1_555
O23 O21 Al1 46.2(18) 1_545 1_555 3_555
O23 O21 P21 172(4) 1_545 1_555 1_555
O22 O21 O23 57.4(18) 8_556 1_555 1_545
O22 O21 O23 102(2) 8_556 1_555 1_555
O22 O21 O22 109.5(19) 8_556 1_555 1_555
O22 O21 Al1 46.6(16) 8_556 1_555 3_555
O22 O21 P21 128(3) 8_556 1_555 1_555
C24 O21 O22 166(2) 1_555 1_555 8_556
C24 O21 O23 135(2) 1_555 1_555 1_545
C24 O21 O23 64.5(15) 1_555 1_555 1_555
C24 O21 O22 66.2(16) 1_555 1_555 1_555
C24 O21 Al1 134(2) 1_555 1_555 3_555
C24 O21 P21 41.0(13) 1_555 1_555 1_555
O12 O21 C24 103.9(18) 3_565 1_555 1_555
O12 O21 O22 67.3(17) 3_565 1_555 8_556
O12 O21 O23 89(2) 3_565 1_555 1_545
O12 O21 O23 68.5(18) 3_565 1_555 1_555
O12 O21 O22 125(2) 3_565 1_555 1_555
O12 O21 Al1 43.1(17) 3_565 1_555 3_555
O12 O21 P21 99(3) 3_565 1_555 1_555
O01 O21 O12 53.4(14) 3_555 1_555 3_565
O01 O21 C24 93.2(15) 3_555 1_555 1_555
O01 O21 O22 90(2) 3_555 1_555 8_556
O01 O21 O23 60.3(16) 3_555 1_555 1_545
O01 O21 O23 110(2) 3_555 1_555 1_555
O01 O21 O22 159(2) 3_555 1_555 1_555
O01 O21 Al1 43.1(14) 3_555 1_555 3_555
O01 O21 P21 123(3) 3_555 1_555 1_555
O21 O21 O01 141(3) 8_556 1_555 3_555
O21 O21 O12 98(2) 8_556 1_555 3_565
O21 O21 C24 122(3) 8_556 1_555 1_555
O21 O21 O22 52.2(18) 8_556 1_555 8_556
O21 O21 O23 98(2) 8_556 1_555 1_545
O21 O21 O23 75(2) 8_556 1_555 1_555
O21 O21 O22 57.4(19) 8_556 1_555 1_555
O21 O21 Al1 98(3) 8_556 1_555 3_555
O21 O21 P21 83(3) 8_556 1_555 1_555
Al1 O22 P21 137(3) 6_555 1_555 1_555
O23 O22 Al1 111(2) 1_555 1_555 6_555
O23 O22 P21 36.2(17) 1_555 1_555 1_555
O21 O22 O23 63(2) 1_555 1_555 1_555
O21 O22 Al1 114(2) 1_555 1_555 6_555
O21 O22 P21 38(2) 1_555 1_555 1_555
O23 O22 O21 114(2) 8_566 1_555 1_555
O23 O22 O23 70.3(17) 8_566 1_555 1_555
O23 O22 Al1 47.5(15) 8_566 1_555 6_555
O23 O22 P21 106(2) 8_566 1_555 1_555
O11 O22 O23 61.2(17) 6_555 1_555 8_566
O11 O22 O21 157(2) 6_555 1_555 1_555
O11 O22 O23 127(2) 6_555 1_555 1_555
O11 O22 Al1 44.6(15) 6_555 1_555 6_555
O11 O22 P21 162(3) 6_555 1_555 1_555
O21 O22 O11 89.4(17) 8_556 1_555 6_555
O21 O22 O23 60.0(17) 8_556 1_555 8_566
O21 O22 O21 70.5(19) 8_556 1_555 1_555
O21 O22 O23 83.2(19) 8_556 1_555 1_555
O21 O22 Al1 44.9(16) 8_556 1_555 6_555
O21 O22 P21 95(2) 8_556 1_555 1_555
C24 O22 O21 129(2) 1_555 1_555 8_556
C24 O22 O11 141.3(18) 1_555 1_555 6_555
C24 O22 O23 130(2) 1_555 1_555 8_566
C24 O22 O21 60.4(14) 1_555 1_555 1_555
C24 O22 O23 63.6(14) 1_555 1_555 1_555
C24 O22 Al1 174(3) 1_555 1_555 6_555
C24 O22 P21 36.4(11) 1_555 1_555 1_555
O13 O22 C24 94.7(15) 6_545 1_555 1_555
O13 O22 O21 93(2) 6_545 1_555 8_556
O13 O22 O11 86.1(18) 6_545 1_555 6_555
O13 O22 O23 135(2) 6_545 1_555 8_566
O13 O22 O21 84(2) 6_545 1_555 1_555
O13 O22 O23 146(2) 6_545 1_555 1_555
O13 O22 Al1 88(2) 6_545 1_555 6_555
O13 O22 P21 111(3) 6_545 1_555 1_555
O12 O22 O13 50.3(13) 6_545 1_555 6_545
O12 O22 C24 144(2) 6_545 1_555 1_555
O12 O22 O21 58.0(16) 6_545 1_555 8_556
O12 O22 O11 54.9(14) 6_545 1_555 6_555
O12 O22 O23 85.3(16) 6_545 1_555 8_566
O12 O22 O21 104(2) 6_545 1_555 1_555
O12 O22 O23 140.9(19) 6_545 1_555 1_555
O12 O22 Al1 37.8(15) 6_545 1_555 6_555
O12 O22 P21 141(3) 6_545 1_555 1_555
O04 O22 O12 88.0(17) 1_555 1_555 6_545
O04 O22 O13 42.9(13) 1_555 1_555 6_545
O04 O22 C24 63.4(12) 1_555 1_555 1_555
O04 O22 O21 135(2) 1_555 1_555 8_556
O04 O22 O11 93.7(18) 1_555 1_555 6_555
O04 O22 O23 153(2) 1_555 1_555 8_566
O04 O22 O21 93(2) 1_555 1_555 1_555
O04 O22 O23 127(2) 1_555 1_555 1_555
O04 O22 Al1 122(2) 1_555 1_555 6_555
O04 O22 P21 96(2) 1_555 1_555 1_555
Al1 O23 P21 160(3) 3_565 1_555 1_555
O22 O23 Al1 146(3) 1_555 1_555 3_565
O22 O23 P21 37.2(17) 1_555 1_555 1_555
O22 O23 O22 109.7(17) 8_566 1_555 1_555
O22 O23 Al1 49.5(17) 8_566 1_555 3_565
O22 O23 P21 146(2) 8_566 1_555 1_555
O21 O23 O22 136(2) 1_555 1_555 8_566
O21 O23 O22 59(2) 1_555 1_555 1_555
O21 O23 Al1 156(3) 1_555 1_555 3_565
O21 O23 P21 33.9(19) 1_555 1_555 1_555
O21 O23 O21 155(3) 1_565 1_555 1_555
O21 O23 O22 62.6(19) 1_565 1_555 8_566
O21 O23 O22 102(2) 1_565 1_555 1_555
O21 O23 Al1 46.3(19) 1_565 1_555 3_565
O21 O23 P21 121(3) 1_565 1_555 1_555
O11 O23 O21 91(2) 3_565 1_555 1_565
O11 O23 O21 112(2) 3_565 1_555 1_555
O11 O23 O22 61.9(17) 3_565 1_555 8_566
O11 O23 O22 159(2) 3_565 1_555 1_555
O11 O23 Al1 45.0(17) 3_565 1_555 3_565
O11 O23 P21 143(3) 3_565 1_555 1_555
O01 O23 O11 58.3(14) 3_565 1_555 3_565
O01 O23 O21 63.9(17) 3_565 1_555 1_565
O01 O23 O21 120.6(19) 3_565 1_555 1_555
O01 O23 O22 95(2) 3_565 1_555 8_566
O01 O23 O22 143(2) 3_565 1_555 1_555
O01 O23 Al1 45.2(13) 3_565 1_555 3_565
O01 O23 P21 118(2) 3_565 1_555 1_555
C24 O23 O01 83.1(12) 1_555 1_555 3_565
C24 O23 O11 130.3(16) 1_555 1_555 3_565
C24 O23 O21 99.1(18) 1_555 1_555 1_565
C24 O23 O21 59.6(14) 1_555 1_555 1_555
C24 O23 O22 160(2) 1_555 1_555 8_566
C24 O23 O22 64.2(14) 1_555 1_555 1_555
C24 O23 Al1 124.3(19) 1_555 1_555 3_565
C24 O23 P21 36.3(12) 1_555 1_555 1_555
O23 O23 C24 117(3) 8_566 1_555 1_555
O23 O23 O01 139(3) 8_566 1_555 3_565
O23 O23 O11 113(2) 8_566 1_555 3_565
O23 O23 O21 77(2) 8_566 1_555 1_565
O23 O23 O21 100(2) 8_566 1_555 1_555
O23 O23 O22 54.3(18) 8_566 1_555 8_566
O23 O23 O22 55.4(18) 8_566 1_555 1_555
O23 O23 Al1 98(3) 8_566 1_555 3_565
O23 O23 P21 92(3) 8_566 1_555 1_555
O12 O23 O23 127(2) 3_565 1_555 8_566
O12 O23 C24 94.7(14) 3_565 1_555 1_555
O12 O23 O01 83.4(15) 3_565 1_555 3_565
O12 O23 O11 54.2(15) 3_565 1_555 3_565
O12 O23 O21 142(2) 3_565 1_555 1_565
O12 O23 O21 58.4(17) 3_565 1_555 1_555
O12 O23 O22 105(2) 3_565 1_555 8_566
O12 O23 O22 116(2) 3_565 1_555 1_555
O12 O23 Al1 98(2) 3_565 1_555 3_565
O12 O23 P21 90(2) 3_565 1_555 1_555
P11 O23 O12 28.8(10) 3_565 1_555 3_565
P11 O23 O23 112(2) 3_565 1_555 8_566
P11 O23 C24 122.2(15) 3_565 1_555 1_555
P11 O23 O01 80.1(14) 3_565 1_555 3_565
P11 O23 O11 30.3(11) 3_565 1_555 3_565
P11 O23 O21 121(2) 3_565 1_555 1_565
P11 O23 O21 83.2(18) 3_565 1_555 1_555
P11 O23 O22 76.6(17) 3_565 1_555 8_566
P11 O23 O22 132(2) 3_565 1_555 1_555
P11 O23 Al1 75.1(19) 3_565 1_555 3_565
P11 O23 P21 117(3) 3_565 1_555 1_555
O04 O13 P11 148(3) 6_555 1_555 1_555
O12 O13 O04 130(2) 1_555 1_555 6_555
O12 O13 P11 35.0(15) 1_555 1_555 1_555
O11 O13 O12 61.8(15) 1_555 1_555 1_555
O11 O13 O04 164(3) 1_555 1_555 6_555
O11 O13 P11 34.7(15) 1_555 1_555 1_555
C14 O13 O11 60.1(13) 1_555 1_555 1_555
C14 O13 O12 65.9(13) 1_555 1_555 1_555
C14 O13 O04 112(2) 1_555 1_555 6_555
C14 O13 P11 41.3(14) 1_555 1_555 1_555
C15 O13 C14 29.4(5) 1_555 1_555 1_555
C15 O13 O11 88.6(16) 1_555 1_555 1_555
C15 O13 O12 84.4(15) 1_555 1_555 1_555
C15 O13 O04 83(2) 1_555 1_555 6_555
C15 O13 P11 69.1(17) 1_555 1_555 1_555
O22 O13 C15 116.1(17) 6_555 1_555 1_555
O22 O13 C14 122.4(17) 6_555 1_555 1_555
O22 O13 O11 120.7(18) 6_555 1_555 1_555
O22 O13 O12 67.8(15) 6_555 1_555 1_555
O22 O13 O04 75(2) 6_555 1_555 6_555
O22 O13 P11 103(2) 6_555 1_555 1_555
Al1 O11 P11 136(3) 1_555 1_555 1_555
O13 O11 Al1 119(2) 1_555 1_555 1_555
O13 O11 P11 33.6(13) 1_555 1_555 1_555
O12 O11 O13 57.9(14) 1_555 1_555 1_555
O12 O11 Al1 114(2) 1_555 1_555 1_555
O12 O11 P11 32.3(14) 1_555 1_555 1_555
C14 O11 O12 64.9(13) 1_555 1_555 1_555
C14 O11 O13 61.2(13) 1_555 1_555 1_555
C14 O11 Al1 179(2) 1_555 1_555 1_555
C14 O11 P11 42.5(13) 1_555 1_555 1_555
O01 O11 C14 131.7(18) 1_555 1_555 1_555
O01 O11 O12 94.5(16) 1_555 1_555 1_555
O01 O11 O13 144(2) 1_555 1_555 1_555
O01 O11 Al1 47.6(13) 1_555 1_555 1_555
O01 O11 P11 126(2) 1_555 1_555 1_555
O12 O11 O01 57.2(14) 1_545 1_555 1_555
O12 O11 C14 135.0(19) 1_545 1_555 1_555
O12 O11 O12 151(2) 1_545 1_555 1_555
O12 O11 O13 144(2) 1_545 1_555 1_555
O12 O11 Al1 46.1(16) 1_545 1_555 1_555
O12 O11 P11 176(2) 1_545 1_555 1_555
O23 O11 O12 91.2(19) 3_564 1_555 1_545
O23 O11 O01 62.5(14) 3_564 1_555 1_555
O23 O11 C14 133(2) 3_564 1_555 1_555
O23 O11 O12 70.4(17) 3_564 1_555 1_555
O23 O11 O13 84.9(19) 3_564 1_555 1_555
O23 O11 Al1 45.3(17) 3_564 1_555 1_555
O23 O11 P11 92(2) 3_564 1_555 1_555
O22 O11 O23 56.9(15) 6_545 1_555 3_564
O22 O11 O12 69.4(17) 6_545 1_555 1_545
O22 O11 O01 94.1(17) 6_545 1_555 1_555
O22 O11 C14 133.9(16) 6_545 1_555 1_555
O22 O11 O12 114(2) 6_545 1_555 1_555
O22 O11 O13 79.1(18) 6_545 1_555 1_555
O22 O11 Al1 46.7(15) 6_545 1_555 1_555
O22 O11 P11 110(2) 6_545 1_555 1_555
C13 O11 O22 151.3(15) 1_555 1_555 6_545
C13 O11 O23 147.5(18) 1_555 1_555 3_564
C13 O11 O12 112.4(17) 1_555 1_555 1_545
C13 O11 O01 111.1(16) 1_555 1_555 1_555
C13 O11 C14 26.5(4) 1_555 1_555 1_555
C13 O11 O12 78.9(14) 1_555 1_555 1_555
C13 O11 O13 87.7(15) 1_555 1_555 1_555
C13 O11 Al1 154(2) 1_555 1_555 1_555
C13 O11 P11 66.0(16) 1_555 1_555 1_555
Al1 O12 P11 136(2) 1_565 1_555 1_555
O13 O12 Al1 100.4(18) 1_555 1_555 1_565
O13 O12 P11 35.1(14) 1_555 1_555 1_555
O01 O12 O13 150(2) 1_565 1_555 1_555
O01 O12 Al1 49.7(14) 1_565 1_555 1_565
O01 O12 P11 173(2) 1_565 1_555 1_555
O11 O12 O01 147(2) 1_555 1_555 1_565
O11 O12 O13 60.3(15) 1_555 1_555 1_555
O11 O12 Al1 145(2) 1_555 1_555 1_565
O11 O12 P11 33.3(14) 1_555 1_555 1_555
O11 O12 O11 151(2) 1_565 1_555 1_555
O11 O12 O01 61.2(15) 1_565 1_555 1_565
O11 O12 O13 94.6(17) 1_565 1_555 1_555
O11 O12 Al1 45.2(16) 1_565 1_555 1_565
O11 O12 P11 118(2) 1_565 1_555 1_555
O21 O12 O11 87.8(19) 3_564 1_555 1_565
O21 O12 O11 108(2) 3_564 1_555 1_555
O21 O12 O01 64.4(16) 3_564 1_555 1_565
O21 O12 O13 98.9(18) 3_564 1_555 1_555
O21 O12 Al1 42.6(17) 3_564 1_555 1_565
O21 O12 P11 122(2) 3_564 1_555 1_555
C14 O12 O21 157.4(18) 1_555 1_555 3_564
C14 O12 O11 99.2(16) 1_555 1_555 1_565
C14 O12 O11 57.6(12) 1_555 1_555 1_555
C14 O12 O01 137.5(18) 1_555 1_555 1_565
C14 O12 O13 59.3(13) 1_555 1_555 1_555
C14 O12 Al1 140(2) 1_555 1_555 1_565
C14 O12 P11 35.8(13) 1_555 1_555 1_555
O03 O12 C14 85.2(14) 1_555 1_555 1_555
O03 O12 O21 115.0(18) 1_555 1_555 3_564
O03 O12 O11 99.7(16) 1_555 1_555 1_565
O03 O12 O11 94.8(16) 1_555 1_555 1_555
O03 O12 O01 64.1(13) 1_555 1_555 1_565
O03 O12 O13 143(2) 1_555 1_555 1_555
O03 O12 Al1 113.5(18) 1_555 1_555 1_565
O03 O12 P11 110(2) 1_555 1_555 1_555
O22 O12 O03 150.8(19) 6_555 1_555 1_555
O22 O12 C14 112.2(14) 6_555 1_555 1_555
O22 O12 O21 54.7(14) 6_555 1_555 3_564
O22 O12 O11 55.7(16) 6_555 1_555 1_565
O22 O12 O11 114.3(18) 6_555 1_555 1_555
O22 O12 O01 88.3(17) 6_555 1_555 1_565
O22 O12 O13 61.8(14) 6_555 1_555 1_555
O22 O12 Al1 38.6(13) 6_555 1_555 1_565
O22 O12 P11 96.9(18) 6_555 1_555 1_555
O23 O12 O22 85.2(16) 3_564 1_555 6_555
O23 O12 O03 110.7(16) 3_564 1_555 1_555
O23 O12 C14 111.8(16) 3_564 1_555 1_555
O23 O12 O21 53.1(16) 3_564 1_555 3_564
O23 O12 O11 138(2) 3_564 1_555 1_565
O23 O12 O11 55.4(15) 3_564 1_555 1_555
O23 O12 O01 106.4(18) 3_564 1_555 1_565
O23 O12 O13 78.3(16) 3_564 1_555 1_555
O23 O12 Al1 94(2) 3_564 1_555 1_565
O23 O12 P11 79(2) 3_564 1_555 1_555
O13 P11 O12 110(2) 1_555 1_555 1_555
O11 P11 O13 112(2) 1_555 1_555 1_555
O11 P11 O12 114(2) 1_555 1_555 1_555
C14 P11 O11 101.3(19) 1_555 1_555 1_555
C14 P11 O13 105(2) 1_555 1_555 1_555
C14 P11 O12 114(2) 1_555 1_555 1_555
C15 P11 C14 28.3(3) 1_555 1_555 1_555
C15 P11 O11 122.3(18) 1_555 1_555 1_555
C15 P11 O13 78.7(18) 1_555 1_555 1_555
C15 P11 O12 113.7(19) 1_555 1_555 1_555
C13 P11 C15 51.7(4) 1_555 1_555 1_555
C13 P11 C14 23.4(3) 1_555 1_555 1_555
C13 P11 O11 83.7(18) 1_555 1_555 1_555
C13 P11 O13 125.9(19) 1_555 1_555 1_555
C13 P11 O12 109.0(17) 1_555 1_555 1_555
O23 P11 C13 135.3(10) 3_564 1_555 1_555
O23 P11 C15 170.1(10) 3_564 1_555 1_555
O23 P11 C14 157.8(13) 3_564 1_555 1_555
O23 P11 O11 58.0(19) 3_564 1_555 1_555
O23 P11 O13 92(2) 3_564 1_555 1_555
O23 P11 O12 72(2) 3_564 1_555 1_555
Al1 P11 O23 71.9(11) 1_565 1_555 3_564
Al1 P11 C13 127.6(8) 1_565 1_555 1_555
Al1 P11 C15 110.1(9) 1_565 1_555 1_555
Al1 P11 C14 123.6(11) 1_565 1_555 1_555
Al1 P11 O11 126.8(18) 1_565 1_555 1_555
Al1 P11 O13 85.2(18) 1_565 1_555 1_555
Al1 P11 O12 24.8(15) 1_565 1_555 1_555
C21 C01 C01 121.137 1_555 1_555 2_655
C11 C01 C21 114.234 1_555 1_555 1_555
C11 C01 C01 122.772 1_555 1_555 2_655
C21 C01 C11 91.629 2_655 1_555 1_555
C21 C01 C21 149.938 2_655 1_555 1_555
C21 C01 C01 31.146 2_655 1_555 2_655
C22 C01 C21 133.651 1_555 1_555 2_655
C22 C01 C11 133.884 1_555 1_555 1_555
C22 C01 C21 28.668 1_555 1_555 1_555
C22 C01 C01 102.782 1_555 1_555 2_655
C26 C01 C22 57.342 1_555 1_555 1_555
C26 C01 C21 145.947 1_555 1_555 2_655
C26 C01 C11 91.545 1_555 1_555 1_555
C26 C01 C21 28.674 1_555 1_555 1_555
C26 C01 C01 133.333 1_555 1_555 2_655
C16 C01 C26 79.315 1_555 1_555 1_555
C16 C01 C22 106.514 1_555 1_555 1_555
C16 C01 C21 116.054 1_555 1_555 2_655
C16 C01 C11 28.669 1_555 1_555 1_555
C16 C01 C21 93.233 1_555 1_555 1_555
C16 C01 C01 145.285 1_555 1_555 2_655
C12 C01 C16 57.338 1_555 1_555 1_555
C12 C01 C26 103.459 1_555 1_555 1_555
C12 C01 C22 158.779 1_555 1_555 1_555
C12 C01 C21 67.086 1_555 1_555 2_655
C12 C01 C11 28.669 1_555 1_555 1_555
C12 C01 C21 131.599 1_555 1_555 1_555
C12 C01 C01 97.347 1_555 1_555 2_655
C11 C01 C12 122.943 2_655 1_555 1_555
C11 C01 C16 173.127 2_655 1_555 1_555
C11 C01 C26 106.717 2_655 1_555 1_555
C11 C01 C22 74.873 2_655 1_555 1_555
C11 C01 C21 60.722 2_655 1_555 2_655
C11 C01 C11 151.124 2_655 1_555 1_555
C11 C01 C21 90.867 2_655 1_555 1_555
C11 C01 C01 30.272 2_655 1_555 2_655
C12 C01 C11 27.427 2_655 1_555 2_655
C12 C01 C12 131.404 2_655 1_555 1_555
C12 C01 C16 158.442 2_655 1_555 1_555
C12 C01 C26 79.298 2_655 1_555 1_555
C12 C01 C22 58.742 2_655 1_555 1_555
C12 C01 C21 83.739 2_655 1_555 2_655
C12 C01 C11 155.078 2_655 1_555 1_555
C12 C01 C21 66.323 2_655 1_555 1_555
C12 C01 C01 56.047 2_655 1_555 2_655
C22 C01 C12 107.800 2_655 1_555 2_655
C22 C01 C11 82.102 2_655 1_555 2_655
C22 C01 C12 57.164 2_655 1_555 1_555
C22 C01 C16 93.278 2_655 1_555 1_555
C22 C01 C26 159.506 2_655 1_555 1_555
C22 C01 C22 142.886 2_655 1_555 1_555
C22 C01 C21 25.935 2_655 1_555 2_655
C22 C01 C11 73.954 2_655 1_555 1_555
C22 C01 C21 171.202 2_655 1_555 1_555
C22 C01 C01 52.028 2_655 1_555 2_655
C25 C24 C23 120.013 1_555 1_555 1_555
P21 C24 C25 117.5(9) 1_555 1_555 1_555
P21 C24 C23 121.6(9) 1_555 1_555 1_555
C22 C24 P21 150.7(10) 1_555 1_555 1_555
C22 C24 C25 90.006 1_555 1_555 1_555
C22 C24 C23 30.006 1_555 1_555 1_555
C26 C24 C22 60.005 1_555 1_555 1_555
C26 C24 P21 146.7(8) 1_555 1_555 1_555
C26 C24 C25 30.001 1_555 1_555 1_555
C26 C24 C23 90.011 1_555 1_555 1_555
O21 C24 C26 126.3(11) 1_555 1_555 1_555
O21 C24 C22 158.7(11) 1_555 1_555 1_555
O21 C24 P21 34.3(14) 1_555 1_555 1_555
O21 C24 C25 98.4(11) 1_555 1_555 1_555
O21 C24 C23 137.2(11) 1_555 1_555 1_555
C21 C24 O21 151.6(11) 1_555 1_555 1_555
C21 C24 C26 30.004 1_555 1_555 1_555
C21 C24 C22 30.001 1_555 1_555 1_555
C21 C24 P21 170.5(8) 1_555 1_555 1_555
C21 C24 C25 60.006 1_555 1_555 1_555
C21 C24 C23 60.007 1_555 1_555 1_555
O23 C24 C21 150.8(9) 1_555 1_555 1_555
O23 C24 O21 55.9(15) 1_555 1_555 1_555
O23 C24 C26 171.2(9) 1_555 1_555 1_555
O23 C24 C22 121.6(9) 1_555 1_555 1_555
O23 C24 P21 29.7(12) 1_555 1_555 1_555
O23 C24 C25 147.0(8) 1_555 1_555 1_555
O23 C24 C23 92.0(9) 1_555 1_555 1_555
O22 C24 O23 52.1(12) 1_555 1_555 1_555
O22 C24 C21 140.4(8) 1_555 1_555 1_555
O22 C24 O21 53.4(14) 1_555 1_555 1_555
O22 C24 C26 120.9(8) 1_555 1_555 1_555
O22 C24 C22 145.2(11) 1_555 1_555 1_555
O22 C24 P21 30.6(11) 1_555 1_555 1_555
O22 C24 C25 96.9(9) 1_555 1_555 1_555
O22 C24 C23 130.6(11) 1_555 1_555 1_555
O04 C24 O22 62.7(13) 1_555 1_555 1_555
O04 C24 O23 114.7(13) 1_555 1_555 1_555
O04 C24 C21 83.5(10) 1_555 1_555 1_555
O04 C24 O21 88.8(15) 1_555 1_555 1_555
O04 C24 C26 58.4(10) 1_555 1_555 1_555
O04 C24 C22 109.2(10) 1_555 1_555 1_555
O04 C24 P21 89.9(13) 1_555 1_555 1_555
O04 C24 C25 37.3(9) 1_555 1_555 1_555
O04 C24 C23 133.1(10) 1_555 1_555 1_555
C24 C25 C26 119.997 1_555 1_555 1_555
O04 C25 C24 120.3(14) 1_555 1_555 1_555
O04 C25 C26 98.9(16) 1_555 1_555 1_555
C21 C25 O04 118.0(15) 1_555 1_555 1_555
C21 C25 C24 89.991 1_555 1_555 1_555
C21 C25 C26 30.005 1_555 1_555 1_555
C23 C25 C21 59.999 1_555 1_555 1_555
C23 C25 O04 132.2(12) 1_555 1_555 1_555
C23 C25 C24 29.992 1_555 1_555 1_555
C23 C25 C26 90.005 1_555 1_555 1_555
P21 C25 C23 65.7(6) 1_555 1_555 1_555
P21 C25 C21 125.3(6) 1_555 1_555 1_555
P21 C25 O04 93.4(16) 1_555 1_555 1_555
P21 C25 C24 36.0(5) 1_555 1_555 1_555
P21 C25 C26 154.8(6) 1_555 1_555 1_555
C22 C25 P21 95.5(6) 1_555 1_555 1_555
C22 C25 C23 30.001 1_555 1_555 1_555
C22 C25 C21 29.999 1_555 1_555 1_555
C22 C25 O04 131.2(13) 1_555 1_555 1_555
C22 C25 C24 59.993 1_555 1_555 1_555
C22 C25 C26 60.004 1_555 1_555 1_555
C21 C26 C25 119.991 1_555 1_555 1_555
C24 C26 C21 89.989 1_555 1_555 1_555
C24 C26 C25 30.002 1_555 1_555 1_555
C22 C26 C24 59.994 1_555 1_555 1_555
C22 C26 C21 29.996 1_555 1_555 1_555
C22 C26 C25 89.995 1_555 1_555 1_555
C01 C26 C22 61.328 1_555 1_555 1_555
C01 C26 C24 121.322 1_555 1_555 1_555
C01 C26 C21 31.333 1_555 1_555 1_555
C01 C26 C25 151.324 1_555 1_555 1_555
C23 C26 C01 91.327 1_555 1_555 1_555
C23 C26 C22 29.998 1_555 1_555 1_555
C23 C26 C24 29.995 1_555 1_555 1_555
C23 C26 C21 59.994 1_555 1_555 1_555
C23 C26 C25 59.997 1_555 1_555 1_555
O04 C26 C23 98.6(12) 1_555 1_555 1_555
O04 C26 C01 143.2(12) 1_555 1_555 1_555
O04 C26 C22 122.2(11) 1_555 1_555 1_555
O04 C26 C24 74.2(13) 1_555 1_555 1_555
O04 C26 C21 140.5(10) 1_555 1_555 1_555
O04 C26 C25 51.6(14) 1_555 1_555 1_555
C11 C26 O04 116.6(14) 1_555 1_555 1_555
C11 C26 C23 115.464 1_555 1_555 1_555
C11 C26 C01 30.569 1_555 1_555 1_555
C11 C26 C22 86.945 1_555 1_555 1_555
C11 C26 C24 142.936 1_555 1_555 1_555
C11 C26 C21 58.522 1_555 1_555 1_555
C11 C26 C25 162.219 1_555 1_555 1_555
C26 C21 C22 120.005 1_555 1_555 1_555
C01 C21 C26 119.993 1_555 1_555 1_555
C01 C21 C22 120.002 1_555 1_555 1_555
C25 C21 C01 149.997 1_555 1_555 1_555
C25 C21 C26 30.004 1_555 1_555 1_555
C25 C21 C22 90.001 1_555 1_555 1_555
C23 C21 C25 60.002 1_555 1_555 1_555
C23 C21 C01 150.001 1_555 1_555 1_555
C23 C21 C26 90.006 1_555 1_555 1_555
C23 C21 C22 29.999 1_555 1_555 1_555
C01 C21 C23 129.420 2_655 1_555 1_555
C01 C21 C25 153.938 2_655 1_555 1_555
C01 C21 C01 27.718 2_655 1_555 1_555
C01 C21 C26 132.116 2_655 1_555 1_555
C01 C21 C22 102.393 2_655 1_555 1_555
C11 C21 C01 60.026 1_555 1_555 2_655
C11 C21 C23 159.060 1_555 1_555 1_555
C11 C21 C25 121.367 1_555 1_555 1_555
C11 C21 C01 32.884 1_555 1_555 1_555
C11 C21 C26 93.540 1_555 1_555 1_555
C11 C21 C22 141.067 1_555 1_555 1_555
C12 C21 C11 112.823 2_655 1_555 1_555
C12 C21 C01 56.736 2_655 1_555 2_655
C12 C21 C23 84.613 2_655 1_555 1_555
C12 C21 C25 106.438 2_655 1_555 1_555
C12 C21 C01 83.734 2_655 1_555 1_555
C12 C21 C26 112.397 2_655 1_555 1_555
C12 C21 C22 74.233 2_655 1_555 1_555
C24 C21 C12 96.266 1_555 1_555 2_655
C24 C21 C11 147.116 1_555 1_555 1_555
C24 C21 C01 152.283 1_555 1_555 2_655
C24 C21 C23 30.000 1_555 1_555 1_555
C24 C21 C25 30.003 1_555 1_555 1_555
C24 C21 C01 180.000 1_555 1_555 1_555
C24 C21 C26 60.007 1_555 1_555 1_555
C24 C21 C22 59.999 1_555 1_555 1_555
C11 C21 C24 121.580 2_655 1_555 1_555
C11 C21 C12 27.920 2_655 1_555 2_655
C11 C21 C11 90.435 2_655 1_555 1_555
C11 C21 C01 30.704 2_655 1_555 2_655
C11 C21 C23 102.122 2_655 1_555 1_555
C11 C21 C25 134.195 2_655 1_555 1_555
C11 C21 C01 58.420 2_655 1_555 1_555
C11 C21 C26 133.135 2_655 1_555 1_555
C11 C21 C22 80.797 2_655 1_555 1_555
C16 C21 C11 114.873 1_555 1_555 2_655
C16 C21 C24 123.338 1_555 1_555 1_555
C16 C21 C12 139.830 1_555 1_555 2_655
C16 C21 C11 27.485 1_555 1_555 1_555
C16 C21 C01 84.290 1_555 1_555 2_655
C16 C21 C23 132.900 1_555 1_555 1_555
C16 C21 C25 105.731 1_555 1_555 1_555
C16 C21 C01 56.662 1_555 1_555 1_555
C16 C21 C26 85.409 1_555 1_555 1_555
C16 C21 C22 129.009 1_555 1_555 1_555
C23 C22 C21 120.004 1_555 1_555 1_555
C24 C22 C23 30.003 1_555 1_555 1_555
C24 C22 C21 90.001 1_555 1_555 1_555
C26 C22 C24 60.002 1_555 1_555 1_555
C26 C22 C23 90.005 1_555 1_555 1_555
C26 C22 C21 29.999 1_555 1_555 1_555
C01 C22 C26 61.329 1_555 1_555 1_555
C01 C22 C24 121.331 1_555 1_555 1_555
C01 C22 C23 151.334 1_555 1_555 1_555
C01 C22 C21 31.330 1_555 1_555 1_555
C12 C22 C01 69.628 2_655 1_555 1_555
C12 C22 C26 86.604 2_655 1_555 1_555
C12 C22 C24 106.610 2_655 1_555 1_555
C12 C22 C23 111.363 2_655 1_555 1_555
C12 C22 C21 76.495 2_655 1_555 1_555
C25 C22 C12 97.518 1_555 1_555 2_655
C25 C22 C01 91.330 1_555 1_555 1_555
C25 C22 C26 30.001 1_555 1_555 1_555
C25 C22 C24 30.001 1_555 1_555 1_555
C25 C22 C23 60.004 1_555 1_555 1_555
C25 C22 C21 60.000 1_555 1_555 1_555
C11 C22 C25 115.649 2_655 1_555 1_555
C11 C22 C12 27.084 2_655 1_555 2_655
C11 C22 C01 52.620 2_655 1_555 1_555
C11 C22 C26 94.375 2_655 1_555 1_555
C11 C22 C24 132.334 2_655 1_555 1_555
C11 C22 C23 137.187 2_655 1_555 1_555
C11 C22 C21 72.495 2_655 1_555 1_555
C01 C22 C11 28.312 2_655 1_555 2_655
C01 C22 C25 108.347 2_655 1_555 1_555
C01 C22 C12 50.412 2_655 1_555 2_655
C01 C22 C01 25.191 2_655 1_555 1_555
C01 C22 C26 79.845 2_655 1_555 1_555
C01 C22 C24 136.179 2_655 1_555 1_555
C01 C22 C23 159.215 2_655 1_555 1_555
C01 C22 C21 51.672 2_655 1_555 1_555
C22 C23 C24 119.990 1_555 1_555 1_555
C21 C23 C22 29.997 1_555 1_555 1_555
C21 C23 C24 89.993 1_555 1_555 1_555
C25 C23 C21 59.998 1_555 1_555 1_555
C25 C23 C22 89.995 1_555 1_555 1_555
C25 C23 C24 29.995 1_555 1_555 1_555
C26 C23 C25 29.998 1_555 1_555 1_555
C26 C23 C21 30.000 1_555 1_555 1_555
C26 C23 C22 59.997 1_555 1_555 1_555
C26 C23 C24 59.994 1_555 1_555 1_555
P21 C23 C26 93.1(5) 1_555 1_555 1_555
P21 C23 C25 63.3(5) 1_555 1_555 1_555
P21 C23 C21 122.9(5) 1_555 1_555 1_555
P21 C23 C22 152.5(5) 1_555 1_555 1_555
P21 C23 C24 33.6(6) 1_555 1_555 1_555
O01 C23 P21 80.2(8) 3_565 1_555 1_555
O01 C23 C26 168.4(8) 3_565 1_555 1_555
O01 C23 C25 141.4(7) 3_565 1_555 1_555
O01 C23 C21 156.2(6) 3_565 1_555 1_555
O01 C23 C22 127.3(6) 3_565 1_555 1_555
O01 C23 C24 112.0(7) 3_565 1_555 1_555
C12 C11 C16 119.999 1_555 1_555 1_555
C01 C11 C12 120.001 1_555 1_555 1_555
C01 C11 C16 120.000 1_555 1_555 1_555
C13 C11 C01 149.999 1_555 1_555 1_555
C13 C11 C12 29.997 1_555 1_555 1_555
C13 C11 C16 90.002 1_555 1_555 1_555
C15 C11 C13 60.000 1_555 1_555 1_555
C15 C11 C01 150.001 1_555 1_555 1_555
C15 C11 C12 89.997 1_555 1_555 1_555
C15 C11 C16 30.002 1_555 1_555 1_555
C01 C11 C15 165.225 2_655 1_555 1_555
C01 C11 C13 125.234 2_655 1_555 1_555
C01 C11 C01 26.956 2_655 1_555 1_555
C01 C11 C12 96.197 2_655 1_555 1_555
C01 C11 C16 141.575 2_655 1_555 1_555
C21 C11 C01 59.252 1_555 1_555 2_655
C21 C11 C15 122.604 1_555 1_555 1_555
C21 C11 C13 156.314 1_555 1_555 1_555
C21 C11 C01 32.882 1_555 1_555 1_555
C21 C11 C12 138.278 1_555 1_555 1_555
C21 C11 C16 95.361 1_555 1_555 1_555
C14 C11 C21 147.118 1_555 1_555 1_555
C14 C11 C01 153.044 1_555 1_555 2_655
C14 C11 C15 29.998 1_555 1_555 1_555
C14 C11 C13 30.002 1_555 1_555 1_555
C14 C11 C01 179.999 1_555 1_555 1_555
C14 C11 C12 59.999 1_555 1_555 1_555
C14 C11 C16 60.000 1_555 1_555 1_555
C21 C11 C14 122.333 2_655 1_555 1_555
C21 C11 C21 89.558 2_655 1_555 1_555
C21 C11 C01 30.712 2_655 1_555 2_655
C21 C11 C15 145.908 2_655 1_555 1_555
C21 C11 C13 95.635 2_655 1_555 1_555
C21 C11 C01 57.667 2_655 1_555 1_555
C21 C11 C12 68.609 2_655 1_555 1_555
C21 C11 C16 154.101 2_655 1_555 1_555
C26 C11 C21 108.037 1_555 1_555 2_655
C26 C11 C14 122.114 1_555 1_555 1_555
C26 C11 C21 27.939 1_555 1_555 1_555
C26 C11 C01 81.158 1_555 1_555 2_655
C26 C11 C15 106.009 1_555 1_555 1_555
C26 C11 C13 130.166 1_555 1_555 1_555
C26 C11 C01 57.887 1_555 1_555 1_555
C26 C11 C12 125.847 1_555 1_555 1_555
C26 C11 C16 86.906 1_555 1_555 1_555
C22 C11 C26 133.443 2_655 1_555 1_555
C22 C11 C21 26.708 2_655 1_555 2_655
C22 C11 C14 102.266 2_655 1_555 1_555
C22 C11 C21 110.557 2_655 1_555 1_555
C22 C11 C01 52.507 2_655 1_555 2_655
C22 C11 C15 120.103 2_655 1_555 1_555
C22 C11 C13 82.322 2_655 1_555 1_555
C22 C11 C01 77.734 2_655 1_555 1_555
C22 C11 C12 63.649 2_655 1_555 1_555
C22 C11 C16 131.019 2_655 1_555 1_555
C11 C12 C13 120.000 1_555 1_555 1_555
C14 C12 C11 89.998 1_555 1_555 1_555
C14 C12 C13 30.002 1_555 1_555 1_555
C16 C12 C14 59.998 1_555 1_555 1_555
C16 C12 C11 30.000 1_555 1_555 1_555
C16 C12 C13 90.000 1_555 1_555 1_555
C01 C12 C16 61.330 1_555 1_555 1_555
C01 C12 C14 121.328 1_555 1_555 1_555
C01 C12 C11 31.330 1_555 1_555 1_555
C01 C12 C13 151.330 1_555 1_555 1_555
C22 C12 C01 72.424 2_655 1_555 1_555
C22 C12 C16 105.591 2_655 1_555 1_555
C22 C12 C14 124.037 2_655 1_555 1_555
C22 C12 C11 89.267 2_655 1_555 1_555
C22 C12 C13 119.418 2_655 1_555 1_555
C21 C12 C22 29.271 2_655 1_555 2_655
C21 C12 C01 56.178 2_655 1_555 1_555
C21 C12 C16 110.081 2_655 1_555 1_555
C21 C12 C14 152.088 2_655 1_555 1_555
C21 C12 C11 83.471 2_655 1_555 1_555
C21 C12 C13 145.302 2_655 1_555 1_555
C15 C12 C21 135.107 1_555 1_555 2_655
C15 C12 C22 118.576 1_555 1_555 2_655
C15 C12 C01 91.331 1_555 1_555 1_555
C15 C12 C16 30.002 1_555 1_555 1_555
C15 C12 C14 29.997 1_555 1_555 1_555
C15 C12 C11 60.002 1_555 1_555 1_555
C15 C12 C13 59.998 1_555 1_555 1_555
C01 C12 C15 115.122 2_655 1_555 1_555
C01 C12 C21 29.943 2_655 1_555 2_655
C01 C12 C22 51.629 2_655 1_555 2_655
C01 C12 C01 26.606 2_655 1_555 1_555
C01 C12 C16 85.721 2_655 1_555 1_555
C01 C12 C14 144.084 2_655 1_555 1_555
C01 C12 C11 56.376 2_655 1_555 1_555
C01 C12 C13 168.033 2_655 1_555 1_555
C14 C13 C12 120.001 1_555 1_555 1_555
C11 C13 C14 89.998 1_555 1_555 1_555
C11 C13 C12 30.003 1_555 1_555 1_555
C15 C13 C11 60.003 1_555 1_555 1_555
C15 C13 C14 29.995 1_555 1_555 1_555
C15 C13 C12 90.006 1_555 1_555 1_555
C16 C13 C15 30.002 1_555 1_555 1_555
C16 C13 C11 30.001 1_555 1_555 1_555
C16 C13 C14 59.997 1_555 1_555 1_555
C16 C13 C12 60.004 1_555 1_555 1_555
P11 C13 C16 90.7(4) 1_555 1_555 1_555
P11 C13 C15 60.7(4) 1_555 1_555 1_555
P11 C13 C11 120.7(4) 1_555 1_555 1_555
P11 C13 C14 30.7(4) 1_555 1_555 1_555
P11 C13 C12 150.6(4) 1_555 1_555 1_555
O11 C13 P11 30.3(9) 1_555 1_555 1_555
O11 C13 C16 114.0(7) 1_555 1_555 1_555
O11 C13 C15 85.3(7) 1_555 1_555 1_555
O11 C13 C11 141.8(7) 1_555 1_555 1_555
O11 C13 C14 56.8(7) 1_555 1_555 1_555
O11 C13 C12 162.6(7) 1_555 1_555 1_555
C13 C14 C15 120.006 1_555 1_555 1_555
P11 C14 C13 125.9(6) 1_555 1_555 1_555
P11 C14 C15 114.0(6) 1_555 1_555 1_555
C12 C14 P11 155.8(6) 1_555 1_555 1_555
C12 C14 C13 29.997 1_555 1_555 1_555
C12 C14 C15 90.009 1_555 1_555 1_555
C16 C14 C12 60.005 1_555 1_555 1_555
C16 C14 P11 143.9(6) 1_555 1_555 1_555
C16 C14 C13 90.002 1_555 1_555 1_555
C16 C14 C15 30.004 1_555 1_555 1_555
O11 C14 C16 158.9(8) 1_555 1_555 1_555
O11 C14 C12 124.6(9) 1_555 1_555 1_555
O11 C14 P11 36.3(12) 1_555 1_555 1_555
O11 C14 C13 96.7(9) 1_555 1_555 1_555
O11 C14 C15 138.5(9) 1_555 1_555 1_555
O13 C14 O11 58.7(13) 1_555 1_555 1_555
O13 C14 C16 112.0(9) 1_555 1_555 1_555
O13 C14 C12 166.8(8) 1_555 1_555 1_555
O13 C14 P11 34.2(10) 1_555 1_555 1_555
O13 C14 C13 155.2(8) 1_555 1_555 1_555
O13 C14 C15 82.6(9) 1_555 1_555 1_555
C11 C14 O13 141.1(9) 1_555 1_555 1_555
C11 C14 O11 150.0(9) 1_555 1_555 1_555
C11 C14 C16 30.002 1_555 1_555 1_555
C11 C14 C12 30.003 1_555 1_555 1_555
C11 C14 P11 173.4(7) 1_555 1_555 1_555
C11 C14 C13 60.000 1_555 1_555 1_555
C11 C14 C15 60.006 1_555 1_555 1_555
O12 C14 C11 147.5(8) 1_555 1_555 1_555
O12 C14 O13 54.9(11) 1_555 1_555 1_555
O12 C14 O11 57.6(12) 1_555 1_555 1_555
O12 C14 C16 135.6(8) 1_555 1_555 1_555
O12 C14 C12 138.3(7) 1_555 1_555 1_555
O12 C14 P11 29.9(10) 1_555 1_555 1_555
O12 C14 C13 116.7(7) 1_555 1_555 1_555
O12 C14 C15 113.2(8) 1_555 1_555 1_555
C16 C15 C14 119.997 1_555 1_555 1_555
C13 C15 C16 89.998 1_555 1_555 1_555
C13 C15 C14 29.999 1_555 1_555 1_555
C11 C15 C13 59.997 1_555 1_555 1_555
C11 C15 C16 30.001 1_555 1_555 1_555
C11 C15 C14 89.996 1_555 1_555 1_555
P11 C15 C11 127.6(4) 1_555 1_555 1_555
P11 C15 C13 67.7(4) 1_555 1_555 1_555
P11 C15 C16 157.6(4) 1_555 1_555 1_555
P11 C15 C14 37.7(4) 1_555 1_555 1_555
C12 C15 P11 97.6(4) 1_555 1_555 1_555
C12 C15 C11 30.001 1_555 1_555 1_555
C12 C15 C13 29.996 1_555 1_555 1_555
C12 C15 C16 60.002 1_555 1_555 1_555
C12 C15 C14 59.995 1_555 1_555 1_555
O13 C15 C12 127.0(8) 1_555 1_555 1_555
O13 C15 P11 32.2(8) 1_555 1_555 1_555
O13 C15 C11 155.6(8) 1_555 1_555 1_555
O13 C15 C13 97.6(8) 1_555 1_555 1_555
O13 C15 C16 167.3(7) 1_555 1_555 1_555
O13 C15 C14 68.1(8) 1_555 1_555 1_555
O02 C15 O13 77.3(11) 6_555 1_555 1_555
O02 C15 C12 126.7(10) 6_555 1_555 1_555
O02 C15 P11 106.5(9) 6_555 1_555 1_555
O02 C15 C11 110.2(8) 6_555 1_555 1_555
O02 C15 C13 133.6(12) 6_555 1_555 1_555
O02 C15 C16 90.1(8) 6_555 1_555 1_555
O02 C15 C14 126.6(10) 6_555 1_555 1_555
C15 C16 C11 119.998 1_555 1_555 1_555
C14 C16 C15 29.999 1_555 1_555 1_555
C14 C16 C11 89.998 1_555 1_555 1_555
C12 C16 C14 59.997 1_555 1_555 1_555
C12 C16 C15 89.996 1_555 1_555 1_555
C12 C16 C11 30.001 1_555 1_555 1_555
C01 C16 C12 61.332 1_555 1_555 1_555
C01 C16 C14 121.330 1_555 1_555 1_555
C01 C16 C15 151.329 1_555 1_555 1_555
C01 C16 C11 31.331 1_555 1_555 1_555
C13 C16 C01 91.329 1_555 1_555 1_555
C13 C16 C12 29.996 1_555 1_555 1_555
C13 C16 C14 30.001 1_555 1_555 1_555
C13 C16 C15 60.000 1_555 1_555 1_555
C13 C16 C11 59.997 1_555 1_555 1_555
C21 C16 C13 113.452 1_555 1_555 1_555
C21 C16 C01 30.106 1_555 1_555 1_555
C21 C16 C12 85.221 1_555 1_555 1_555
C21 C16 C14 140.599 1_555 1_555 1_555
C21 C16 C15 160.120 1_555 1_555 1_555
C21 C16 C11 57.154 1_555 1_555 1_555

loop_
_geom_bond_atom_site_label_1
_geom_bond_atom_site_label_2
_geom_bond_distance
_geom_bond_site_symmetry_1
_geom_bond_site_symmetry_2
Al1 O11 1.87(5) 1_555 1_555
Al1 O23 1.88(6) 1_555 3_564
Al1 O21 1.88(6) 1_555 3_554
Al1 O12 1.90(5) 1_555 1_545
Al1 O22 1.94(5) 1_555 6_545
Al1 O01 1.94(4) 1_555 1_555
Al1 P11 3.18(4) 1_555 1_545
O01 Al1 1.94(4) 1_555 1_555
O01 O12 2.52(5) 1_555 1_545
O01 O11 2.62(5) 1_555 1_555
O01 O23 2.73(5) 1_555 3_564
O01 O03 2.76(5) 1_555 4_665
O01 O21 2.83(6) 1_555 3_554
O01 O03 2.87(5) 1_555 1_545
O01 C23 2.94(4) 1_555 3_564
O02 O02 2.552(14) 1_555 6_555
O02 O02 2.552(14) 1_555 6_545
O02 O04 2.76(8) 1_555 1_555
O02 O04 2.90(8) 1_555 6_545
O02 C15 3.14(4) 1_555 6_545
O03 O03 2.00(5) 1_555 4_665
O03 O01 2.76(5) 1_555 4_665
O03 O12 2.87(5) 1_555 1_555
O03 O01 2.87(5) 1_555 1_565
O04 O13 2.21(6) 1_555 6_545
O04 C25 2.21(6) 1_555 1_555
O04 O02 2.76(8) 1_555 1_555
O04 C26 2.79(5) 1_555 1_555
O04 O02 2.90(8) 1_555 6_555
O04 O22 3.13(7) 1_555 1_555
O04 C24 3.16(6) 1_555 1_555
P21 O23 1.54(6) 1_555 1_555
P21 O22 1.58(5) 1_555 1_555
P21 O21 1.58(6) 1_555 1_555
P21 C24 1.837(18) 1_555 1_555
P21 C25 2.77(2) 1_555 1_555
P21 C23 2.83(2) 1_555 1_555
O21 P21 1.58(6) 1_555 1_555
O21 Al1 1.88(6) 1_555 3_555
O21 O22 2.50(7) 1_555 1_555
O21 O23 2.60(7) 1_555 1_555
O21 O23 2.60(7) 1_555 1_545
O21 O22 2.67(6) 1_555 8_556
O21 C24 2.71(5) 1_555 1_555
O21 O12 2.77(7) 1_555 3_565
O21 O01 2.83(6) 1_555 3_555
O21 O21 2.98(8) 1_555 8_556
O22 P21 1.58(5) 1_555 1_555
O22 Al1 1.94(5) 1_555 6_555
O22 O23 2.50(7) 1_555 1_555
O22 O21 2.50(7) 1_555 1_555
O22 O23 2.53(6) 1_555 8_566
O22 O11 2.66(6) 1_555 6_555
O22 O21 2.67(6) 1_555 8_556
O22 C24 2.85(4) 1_555 1_555
O22 O13 2.87(7) 1_555 6_545
O22 O12 3.02(6) 1_555 6_545
O22 O04 3.13(7) 1_555 1_555
O23 P21 1.54(6) 1_555 1_555
O23 Al1 1.88(6) 1_555 3_565
O23 O22 2.50(7) 1_555 1_555
O23 O22 2.53(6) 1_555 8_566
O23 O21 2.60(7) 1_555 1_555
O23 O21 2.60(7) 1_555 1_565
O23 O11 2.65(6) 1_555 3_565
O23 O01 2.73(5) 1_555 3_565
O23 C24 2.84(5) 1_555 1_555
O23 O23 2.89(7) 1_555 8_566
O23 O12 3.03(6) 1_555 3_565
O23 P11 3.12(5) 1_555 3_565
O13 P11 1.53(4) 1_555 1_555
O13 O04 2.21(6) 1_555 6_555
O13 O12 2.51(5) 1_555 1_555
O13 O11 2.57(5) 1_555 1_555
O13 C14 2.64(4) 1_555 1_555
O13 C15 2.82(4) 1_555 1_555
O13 O22 2.87(7) 1_555 6_555
O11 P11 1.57(5) 1_555 1_555
O11 Al1 1.87(5) 1_555 1_555
O11 O13 2.57(5) 1_555 1_555
O11 O12 2.61(6) 1_555 1_555
O11 C14 2.61(4) 1_555 1_555
O11 O01 2.62(5) 1_555 1_555
O11 O12 2.63(6) 1_555 1_545
O11 O23 2.65(6) 1_555 3_564
O11 O22 2.66(6) 1_555 6_545
O11 C13 3.10(4) 1_555 1_555
O12 P11 1.53(4) 1_555 1_555
O12 Al1 1.90(5) 1_555 1_565
O12 O13 2.51(5) 1_555 1_555
O12 O01 2.52(5) 1_555 1_565
O12 O11 2.61(6) 1_555 1_555
O12 O11 2.63(6) 1_555 1_565
O12 O21 2.77(7) 1_555 3_564
O12 C14 2.80(4) 1_555 1_555
O12 O03 2.87(5) 1_555 1_555
O12 O22 3.02(6) 1_555 6_555
O12 O23 3.03(6) 1_555 3_564
P11 O12 1.53(4) 1_555 1_555
P11 O13 1.53(4) 1_555 1_555
P11 O11 1.57(5) 1_555 1_555
P11 C14 1.80(2) 1_555 1_555
P11 C15 2.68(2) 1_555 1_555
P11 C13 2.85(2) 1_555 1_555
P11 O23 3.12(5) 1_555 3_564
P11 Al1 3.18(4) 1_555 1_565
C01 C01 1.35794 1_555 2_655
C01 C21 1.51004 1_555 1_555
C01 C11 1.51011 1_555 1_555
C01 C21 2.49896 1_555 2_655
C01 C22 2.51499 1_555 1_555
C01 C26 2.51501 1_555 1_555
C01 C16 2.51506 1_555 1_555
C01 C12 2.51513 1_555 1_555
C01 C11 2.51882 1_555 2_655
C01 C12 3.00722 1_555 2_655
C01 C22 3.11132 1_555 2_655
C24 C23 1.39316 1_555 1_555
C24 C25 1.39330 1_555 1_555
C24 P21 1.837(18) 1_555 1_555
C24 C22 2.41303 1_555 1_555
C24 C26 2.41322 1_555 1_555
C24 O21 2.71(5) 1_555 1_555
C24 C21 2.78636 1_555 1_555
C24 O23 2.84(5) 1_555 1_555
C24 O22 2.85(4) 1_555 1_555
C24 O04 3.16(6) 1_555 1_555
C25 C26 1.39329 1_555 1_555
C25 C24 1.39330 1_555 1_555
C25 O04 2.21(6) 1_555 1_555
C25 C21 2.41320 1_555 1_555
C25 C23 2.41330 1_555 1_555
C25 P21 2.77(2) 1_555 1_555
C25 C22 2.78653 1_555 1_555
C26 C25 1.39329 1_555 1_555
C26 C21 1.39336 1_555 1_555
C26 C24 2.41322 1_555 1_555
C26 C22 2.41330 1_555 1_555
C26 C01 2.51501 1_555 1_555
C26 C23 2.78673 1_555 1_555
C26 O04 2.79(5) 1_555 1_555
C26 C11 2.96824 1_555 1_555
C21 C22 1.39321 1_555 1_555
C21 C26 1.39336 1_555 1_555
C21 C01 1.51004 1_555 1_555
C21 C25 2.41320 1_555 1_555
C21 C23 2.41323 1_555 1_555
C21 C01 2.49896 1_555 2_655
C21 C11 2.53626 1_555 1_555
C21 C12 2.77064 1_555 2_655
C21 C24 2.78636 1_555 1_555
C21 C11 2.95632 1_555 2_655
C21 C16 3.00568 1_555 1_555
C22 C21 1.39321 1_555 1_555
C22 C23 1.39329 1_555 1_555
C22 C24 2.41303 1_555 1_555
C22 C26 2.41330 1_555 1_555
C22 C01 2.51499 1_555 1_555
C22 C12 2.74222 1_555 2_655
C22 C25 2.78653 1_555 1_555
C22 C11 3.05996 1_555 2_655
C22 C01 3.11132 1_555 2_655
C23 C24 1.39316 1_555 1_555
C23 C22 1.39329 1_555 1_555
C23 C21 2.41323 1_555 1_555
C23 C25 2.41330 1_555 1_555
C23 C26 2.78673 1_555 1_555
C23 P21 2.83(2) 1_555 1_555
C23 O01 2.94(4) 1_555 3_565
C11 C16 1.39326 1_555 1_555
C11 C12 1.39331 1_555 1_555
C11 C01 1.51011 1_555 1_555
C11 C13 2.41307 1_555 1_555
C11 C15 2.41322 1_555 1_555
C11 C01 2.51882 1_555 2_655
C11 C21 2.53626 1_555 1_555
C11 C14 2.78638 1_555 1_555
C11 C21 2.95632 1_555 2_655
C11 C26 2.96824 1_555 1_555
C11 C22 3.05996 1_555 2_655
C12 C13 1.39307 1_555 1_555
C12 C11 1.39331 1_555 1_555
C12 C14 2.41305 1_555 1_555
C12 C16 2.41323 1_555 1_555
C12 C01 2.51513 1_555 1_555
C12 C22 2.74222 1_555 2_655
C12 C21 2.77064 1_555 2_655
C12 C15 2.78650 1_555 1_555
C12 C01 3.00722 1_555 2_655
C13 C12 1.39307 1_555 1_555
C13 C14 1.39326 1_555 1_555
C13 C11 2.41307 1_555 1_555
C13 C15 2.41314 1_555 1_555
C13 C16 2.78645 1_555 1_555
C13 P11 2.85(2) 1_555 1_555
C13 O11 3.10(4) 1_555 1_555
C14 C15 1.39311 1_555 1_555
C14 C13 1.39326 1_555 1_555
C14 P11 1.80(2) 1_555 1_555
C14 C12 2.41305 1_555 1_555
C14 C16 2.41307 1_555 1_555
C14 O11 2.61(4) 1_555 1_555
C14 O13 2.64(4) 1_555 1_555
C14 C11 2.78638 1_555 1_555
C14 O12 2.80(4) 1_555 1_555
C15 C14 1.39311 1_555 1_555
C15 C16 1.39331 1_555 1_555
C15 C13 2.41314 1_555 1_555
C15 C11 2.41322 1_555 1_555
C15 P11 2.68(2) 1_555 1_555
C15 C12 2.78650 1_555 1_555
C15 O13 2.82(4) 1_555 1_555
C15 O02 3.14(4) 1_555 6_555
C16 C11 1.39326 1_555 1_555
C16 C15 1.39331 1_555 1_555
C16 C14 2.41307 1_555 1_555
C16 C12 2.41323 1_555 1_555
C16 C01 2.51506 1_555 1_555
C16 C13 2.78645 1_555 1_555
C16 C21 3.00568 1_555 1_555
